data_4509346
loop_
_publ_author_name
'Barron, Paul M.'
'Son, Hyun-Tak'
'Hu, Chunhua'
'Choe, Wonyoung'

_publ_section_title
;
 Highly Tunable Heterometallic Frameworks Constructed from Paddle-Wheel
 Units and Metalloporphyrins
;
_journal_issue 4
_journal_name_full 'Crystal Growth &amp; Design'
_journal_page_first 1960
_journal_paper_doi 10.1021/cg801267m
_journal_volume 9
_journal_year 2009
_chemical_formula_moiety 'C68 H40 Fe N8 O8 Co2, (N O3)'
_chemical_formula_sum 'C68 H40 Co2 Fe N9 O11'
_chemical_formula_weight 1332.80
_chemical_name_systematic
; 
 ? 
;
_space_group_IT_number 139
_symmetry_cell_setting tetragonal
_symmetry_space_group_name_Hall '-I 4 2'
_symmetry_space_group_name_H-M 'I 4/m m m'
_atom_sites_solution_hydrogens geom
_atom_sites_solution_primary direct
_atom_sites_solution_secondary difmap
_audit_creation_method SHELXTL
_cell_angle_alpha 90.00
_cell_angle_beta 90.00
_cell_angle_gamma 90.00
_cell_formula_units_Z 2
_cell_length_a 16.6367(16)
_cell_length_b 16.6367(16)
_cell_length_c 24.779(3)
_cell_measurement_reflns_used 7365
_cell_measurement_temperature 120(2)
_cell_measurement_theta_max 25.90
_cell_measurement_theta_min 2.39
_cell_volume 6858.3(12)
_computing_cell_refinement 'Bruker SMART'
_computing_data_collection 'Bruker SMART'
_computing_data_reduction 'Bruker SAINT'
_computing_molecular_graphics 'Bruker SHELXTL'
_computing_publication_material 'Bruker SHELXTL'
_computing_structure_refinement 'Bruker SHELXTL'
_computing_structure_solution 'Bruker SHELXTL'
_diffrn_ambient_temperature 120(2)
_diffrn_measured_fraction_theta_full 0.999
_diffrn_measured_fraction_theta_max 0.999
_diffrn_measurement_device_type 'Bruker SMART APEX CCD'
_diffrn_measurement_method 'omega scans'
_diffrn_radiation_monochromator graphite
_diffrn_radiation_source 'fine-focus sealed tube'
_diffrn_radiation_type MoK\a
_diffrn_radiation_wavelength 0.71073
_diffrn_reflns_av_R_equivalents 0.0399
_diffrn_reflns_av_sigmaI/netI 0.0137
_diffrn_reflns_limit_h_max 20
_diffrn_reflns_limit_h_min -20
_diffrn_reflns_limit_k_max 20
_diffrn_reflns_limit_k_min -20
_diffrn_reflns_limit_l_max 30
_diffrn_reflns_limit_l_min -30
_diffrn_reflns_number 37396
_diffrn_reflns_theta_full 26.02
_diffrn_reflns_theta_max 26.02
_diffrn_reflns_theta_min 1.47
_diffrn_standards_decay_% 0
_exptl_absorpt_coefficient_mu 0.375
_exptl_absorpt_correction_T_max 0.9800
_exptl_absorpt_correction_T_min 0.8775
_exptl_absorpt_correction_type analytical
_exptl_absorpt_process_details SADABS
_exptl_crystal_colour 'dark purple'
_exptl_crystal_density_diffrn 0.645
_exptl_crystal_density_method 'not measured'
_exptl_crystal_description plate
_exptl_crystal_F_000 1358
_exptl_crystal_size_max 0.36
_exptl_crystal_size_mid 0.34
_exptl_crystal_size_min 0.05
_platon_squeeze_details
;
Disordered, independent solvent molecules were eliminated from the refinement 
using SQUEEZE/PLATON [Spek, A.L. (2003), J. Appl. Cryst. 36, 7-13].

R factors before data are squeezed:
_refine_ls_R_factor_all           0.0948 
_refine_ls_R_factor_gt            0.0859 
_refine_ls_wR_factor_ref          0.3255 
_refine_ls_wR_factor_gt           0.2936 
;
_refine_diff_density_max 0.766
_refine_diff_density_min -0.299
_refine_diff_density_rms 0.105
_refine_ls_extinction_method none
_refine_ls_goodness_of_fit_ref 1.076
_refine_ls_hydrogen_treatment constr
_refine_ls_matrix_type full
_refine_ls_number_parameters 106
_refine_ls_number_reflns 1950
_refine_ls_number_restraints 12
_refine_ls_restrained_S_all 1.073
_refine_ls_R_factor_all 0.0676
_refine_ls_R_factor_gt 0.0627
_refine_ls_shift/su_max 0.000
_refine_ls_shift/su_mean 0.000
_refine_ls_structure_factor_coef Fsqd
_refine_ls_weighting_details 'calc w=1/[\s^2^(Fo^2^)+(0.1520P)^2^+5.6884P] where P=(Fo^2^+2Fc^2^)/3'
_refine_ls_weighting_scheme calc
_refine_ls_wR_factor_gt 0.2021
_refine_ls_wR_factor_ref 0.2079
_reflns_number_gt 1725
_reflns_number_total 1950
_reflns_threshold_expression >2/sI
_cod_data_source_file cg801267msup1.cif
_cod_data_source_block C7CH33sq
_cod_original_cell_volume 6858.2(13)
_cod_original_sg_symbol_Hall '-I 4 2 '
_cod_database_code 4509346

loop_
_symmetry_equiv_pos_as_xyz
'x, y, z'
'-x, -y, z'
'-y, x, z'
'y, -x, z'
'-x, y, -z'
'x, -y, -z'
'y, x, -z'
'-y, -x, -z'
'x+1/2, y+1/2, z+1/2'
'-x+1/2, -y+1/2, z+1/2'
'-y+1/2, x+1/2, z+1/2'
'y+1/2, -x+1/2, z+1/2'
'-x+1/2, y+1/2, -z+1/2'
'x+1/2, -y+1/2, -z+1/2'
'y+1/2, x+1/2, -z+1/2'
'-y+1/2, -x+1/2, -z+1/2'
'-x, -y, -z'
'x, y, -z'
'y, -x, -z'
'-y, x, -z'
'x, -y, z'
'-x, y, z'
'-y, -x, z'
'y, x, z'
'-x+1/2, -y+1/2, -z+1/2'
'x+1/2, y+1/2, -z+1/2'
'y+1/2, -x+1/2, -z+1/2'
'-y+1/2, x+1/2, -z+1/2'
'x+1/2, -y+1/2, z+1/2'
'-x+1/2, y+1/2, z+1/2'
'-y+1/2, -x+1/2, z+1/2'
'y+1/2, x+1/2, z+1/2'

loop_
_atom_site_label
_atom_site_type_symbol
_atom_site_fract_x
_atom_site_fract_y
_atom_site_fract_z
_atom_site_U_iso_or_equiv
_atom_site_adp_type
_atom_site_occupancy
_atom_site_symmetry_multiplicity
_atom_site_calc_flag
_atom_site_refinement_flags
Co1 Co 0.5000 0.5000 0.05231(3) 0.0262(3) Uani 1 8 d S
Fe1 Fe 0.0000 0.0000 0.0000 0.0247(4) Uani 1 16 d S
O1 O 0.41503(10) 0.41503(10) 0.04503(9) 0.0482(7) Uani 1 2 d S
N1 N 0.0000 0.1193(2) 0.0000 0.0289(8) Uani 1 4 d S
N2 N 0.0000 0.0000 0.0811(2) 0.0296(11) Uani 1 8 d S
N3 N 0.0000 0.0000 0.3650(2) 0.0332(12) Uani 1 8 d S
C1 C 0.0656(2) 0.16962(19) 0.0000 0.0361(8) Uani 1 2 d S
C2 C 0.0408(2) 0.2518(2) 0.0000 0.0476(9) Uani 1 2 d S
H2 H 0.0748 0.2977 0.0000 0.057 Uiso 1 2 calc SR
C3 C 0.14567(19) 0.14567(19) 0.0000 0.0390(11) Uani 1 4 d S
C4 C 0.2087(2) 0.2087(2) 0.0000 0.0390(11) Uani 1 4 d S
C5 C 0.23869(18) 0.23869(18) 0.04791(17) 0.0705(15) Uani 1 2 d S
H5 H 0.2187 0.2187 0.0812 0.085 Uiso 1 2 calc SR
C6 C 0.29708(18) 0.29708(18) 0.04789(16) 0.0640(14) Uani 1 2 d S
H6 H 0.3171 0.3171 0.0812 0.077 Uiso 1 2 calc SR
C7 C 0.32682(19) 0.32682(19) 0.0000 0.0371(10) Uani 1 4 d S
C8 C 0.3904(2) 0.3904(2) 0.0000 0.0353(10) Uani 1 4 d S
C9 C 0.0487(3) 0.0487(3) 0.1092(3) 0.049(2) Uani 0.50 2 d SP
H9 H 0.0837 0.0837 0.0901 0.059 Uiso 0.50 2 calc SPR
C10 C 0.0497(3) 0.0497(3) 0.1638(3) 0.053(2) Uani 0.50 2 d SP
H10 H 0.0852 0.0852 0.1820 0.064 Uiso 0.50 2 calc SPR
C11 C 0.0000 0.0000 0.1935(3) 0.0396(16) Uani 1 8 d S
C12 C 0.0000 0.0000 0.2532(3) 0.0427(16) Uani 1 8 d S
C13 C 0.0213(10) 0.0662(6) 0.2822(3) 0.058(7) Uani 0.25 1 d PU
H13 H 0.0381 0.1136 0.2641 0.070 Uiso 0.25 1 calc PR
C14 C 0.0184(16) 0.0645(6) 0.3374(3) 0.063(10) Uani 0.25 1 d PU
H14 H 0.0303 0.1125 0.3565 0.076 Uiso 0.25 1 calc PR
N4 N 0.2775(16) 0.0000 0.1609(11) 0.120 Uiso 0.13 2 d SPD
O2 O 0.2424(15) 0.0636(3) 0.1665(12) 0.120 Uiso 0.13 1 d PD
O3 O 0.3493(15) 0.0000 0.1500(15) 0.120 Uiso 0.13 2 d SPD

loop_
_atom_site_aniso_label
_atom_site_aniso_U_11
_atom_site_aniso_U_22
_atom_site_aniso_U_33
_atom_site_aniso_U_23
_atom_site_aniso_U_13
_atom_site_aniso_U_12
Co1 0.0240(4) 0.0240(4) 0.0305(5) 0.000 0.000 0.000
Fe1 0.0219(4) 0.0219(4) 0.0302(7) 0.000 0.000 0.000
O1 0.0521(10) 0.0521(10) 0.0406(13) -0.0009(7) -0.0009(7) -0.0277(13)
N1 0.0254(17) 0.0246(17) 0.0367(19) 0.000 0.000 0.000
N2 0.0256(16) 0.0256(16) 0.038(3) 0.000 0.000 0.000
N3 0.0357(18) 0.0357(18) 0.028(3) 0.000 0.000 0.000
C1 0.0340(17) 0.0286(16) 0.0457(18) 0.000 0.000 -0.0038(13)
C2 0.0408(18) 0.0239(16) 0.078(3) 0.000 0.000 -0.0036(14)
C3 0.0303(14) 0.0303(14) 0.056(3) 0.000 0.000 -0.0066(18)
C4 0.0298(14) 0.0298(14) 0.058(3) 0.000 0.000 -0.0053(19)
C5 0.079(2) 0.079(2) 0.053(2) 0.0038(12) 0.0038(12) -0.049(3)
C6 0.072(2) 0.072(2) 0.047(2) -0.0003(11) -0.0003(11) -0.043(3)
C7 0.0318(14) 0.0318(14) 0.048(3) 0.000 0.000 -0.0054(18)
C8 0.0316(14) 0.0316(14) 0.043(2) 0.000 0.000 -0.0001(18)
C9 0.057(3) 0.057(3) 0.033(3) -0.001(2) -0.001(2) -0.021(4)
C10 0.061(3) 0.061(3) 0.038(4) -0.007(2) -0.007(2) -0.034(4)
C11 0.045(2) 0.045(2) 0.029(3) 0.000 0.000 0.000
C12 0.047(3) 0.047(3) 0.034(4) 0.000 0.000 0.000
C13 0.101(19) 0.038(5) 0.034(4) 0.005(3) -0.003(4) -0.029(7)
C14 0.11(3) 0.042(5) 0.035(4) -0.004(4) -0.009(6) -0.030(11)

loop_
_atom_type_symbol
_atom_type_description
_atom_type_scat_dispersion_real
_atom_type_scat_dispersion_imag
_atom_type_scat_source
C C 0.0033 0.0016 'International Tables Vol C Tables 4.2.6.8 and 6.1.1.4'
H H 0.0000 0.0000 'International Tables Vol C Tables 4.2.6.8 and 6.1.1.4'
N N 0.0061 0.0033 'International Tables Vol C Tables 4.2.6.8 and 6.1.1.4'
O O 0.0106 0.0060 'International Tables Vol C Tables 4.2.6.8 and 6.1.1.4'
Fe Fe 0.3463 0.8444 'International Tables Vol C Tables 4.2.6.8 and 6.1.1.4'
Co Co 0.3494 0.9721 'International Tables Vol C Tables 4.2.6.8 and 6.1.1.4'

loop_
_exptl_crystal_face_index_h
_exptl_crystal_face_index_k
_exptl_crystal_face_index_l
_exptl_crystal_face_perp_dist
1.00 0.00 0.00 0.1790
-1.00 0.00 0.00 0.1790
0.00 1.00 0.00 0.1720
0.00 -1.00 0.00 0.1720
0.00 0.00 1.00 0.0270
0.00 0.00 -1.00 0.0270

loop_
_geom_angle_atom_site_label_1
_geom_angle_atom_site_label_2
_geom_angle_atom_site_label_3
_geom_angle
_geom_angle_site_symmetry_1
_geom_angle_site_symmetry_3
O1 Co1 O1 169.69(14) . 2_665
O1 Co1 O1 89.537(13) . 4_565
O1 Co1 O1 89.537(13) 2_665 4_565
O1 Co1 O1 89.537(13) . 3_655
O1 Co1 O1 89.537(13) 2_665 3_655
O1 Co1 O1 169.69(14) 4_565 3_655
O1 Co1 N3 95.16(7) . 25
O1 Co1 N3 95.16(7) 2_665 25
O1 Co1 N3 95.16(7) 4_565 25
O1 Co1 N3 95.16(7) 3_655 25
O1 Co1 Co1 84.84(7) . 17_665
O1 Co1 Co1 84.84(7) 2_665 17_665
O1 Co1 Co1 84.84(7) 4_565 17_665
O1 Co1 Co1 84.84(7) 3_655 17_665
N3 Co1 Co1 180.0 25 17_665
N1 Fe1 N1 90.0 3 .
N1 Fe1 N1 90.0 3 17
N1 Fe1 N1 180.0 . 17
N1 Fe1 N1 180.0 3 19
N1 Fe1 N1 90.0 . 19
N1 Fe1 N1 90.0 17 19
N1 Fe1 N2 90.0 3 17
N1 Fe1 N2 90.0 . 17
N1 Fe1 N2 90.0 17 17
N1 Fe1 N2 90.0 19 17
N1 Fe1 N2 90.0 3 .
N1 Fe1 N2 90.0 . .
N1 Fe1 N2 90.0 17 .
N1 Fe1 N2 90.0 19 .
N2 Fe1 N2 180.0 17 .
C8 O1 Co1 122.6(2) . .
C1 N1 C1 105.1(4) . 5
C1 N1 Fe1 127.45(18) . .
C1 N1 Fe1 127.45(18) 5 .
C9 N2 C9 117.4(7) . 2
C9 N2 C9 117.4(7) 4 3
C9 N2 Fe1 121.3(4) . .
C9 N2 Fe1 121.3(4) 2 .
C9 N2 Fe1 121.3(4) 4 .
C9 N2 Fe1 121.3(4) 3 .
C14 N3 C14 116.9(10) 23 24
C14 N3 C14 116.9(10) 2 .
C14 N3 C14 116.9(10) 3 4
C14 N3 C14 116.9(10) 21 22
C14 N3 Co1 121.6(5) 23 25
C14 N3 Co1 121.6(5) 2 25
C14 N3 Co1 121.6(5) 3 25
C14 N3 Co1 121.6(5) 21 25
C14 N3 Co1 121.6(5) 24 25
C14 N3 Co1 121.6(5) . 25
C14 N3 Co1 121.6(5) 4 25
C14 N3 Co1 121.6(5) 22 25
N1 C1 C3 125.9(3) . .
N1 C1 C2 110.6(3) . .
C3 C1 C2 123.5(3) . .
C2 C2 C1 106.8(2) 5 .
C2 C2 H2 126.6 5 .
C1 C2 H2 126.6 . .
C1 C3 C1 123.3(4) 7 .
C1 C3 C4 118.3(2) 7 .
C1 C3 C4 118.3(2) . .
C5 C4 C5 118.6(5) . 18
C5 C4 C3 120.7(2) . .
C5 C4 C3 120.7(2) 18 .
C6 C5 C4 120.7(4) . .
C6 C5 H5 119.7 . .
C4 C5 H5 119.7 . .
C5 C6 C7 120.6(4) . .
C5 C6 H6 119.7 . .
C7 C6 H6 119.7 . .
C6 C7 C6 118.9(5) 18 .
C6 C7 C8 120.5(2) 18 .
C6 C7 C8 120.5(2) . .
O1 C8 O1 125.2(4) . 18
O1 C8 C7 117.4(2) . .
O1 C8 C7 117.4(2) 18 .
N2 C9 C10 122.3(7) . .
N2 C9 H9 118.9 . .
C10 C9 H9 118.9 . .
C9 C10 C11 121.3(6) . .
C9 C10 H10 119.4 . .
C11 C10 H10 119.4 . .
C10 C11 C10 115.5(7) 2 .
C10 C11 C10 115.5(7) 4 3
C10 C11 C12 122.3(4) 2 .
C10 C11 C12 122.3(4) . .
C10 C11 C12 122.3(4) 4 .
C10 C11 C12 122.3(4) 3 .
C13 C12 C13 116.3(9) 23 24
C13 C12 C13 116.3(9) 22 21
C13 C12 C13 116.3(9) 4 3
C13 C12 C13 116.3(9) . 2
C13 C12 C11 121.9(5) 23 .
C13 C12 C11 121.9(5) 24 .
C13 C12 C11 121.9(5) . .
C13 C12 C11 121.9(5) 4 .
C13 C12 C11 121.9(5) 22 .
C13 C12 C11 121.9(5) 21 .
C13 C12 C11 121.9(5) 3 .
C13 C12 C11 121.9(5) 2 .
C12 C13 C14 120.2(9) . .
C12 C13 H13 119.9 . .
C14 C13 H13 119.9 . .
N3 C14 C13 123.2(10) . .
N3 C14 H14 118.4 . .
C13 C14 H14 118.4 . .
O2 N4 O2 120.8(11) 21 .
O2 N4 O3 119.6(5) 21 .
O2 N4 O3 119.6(5) . .

loop_
_geom_bond_atom_site_label_1
_geom_bond_atom_site_label_2
_geom_bond_distance
_geom_bond_site_symmetry_2
Co1 O1 2.007(2) .
Co1 O1 2.007(2) 2_665
Co1 O1 2.007(2) 4_565
Co1 O1 2.007(2) 3_655
Co1 N3 2.048(6) 25
Co1 Co1 2.5924(16) 17_665
Fe1 N1 1.986(4) 3
Fe1 N1 1.986(4) .
Fe1 N1 1.986(4) 17
Fe1 N1 1.986(4) 19
Fe1 N2 2.009(6) 17
Fe1 N2 2.009(6) .
O1 C8 1.257(3) .
N1 C1 1.375(4) .
N1 C1 1.375(4) 5
N2 C9 1.340(8) .
N2 C9 1.340(8) 2
N2 C9 1.340(8) 4
N2 C9 1.340(8) 3
N3 C14 1.310(13) 23
N3 C14 1.310(13) 2
N3 C14 1.310(13) 3
N3 C14 1.310(13) 21
N3 C14 1.310(13) 24
N3 C14 1.310(13) .
N3 C14 1.310(13) 4
N3 C14 1.310(13) 22
N3 Co1 2.048(6) 25
C1 C3 1.390(4) .
C1 C2 1.429(5) .
C2 C2 1.357(7) 5
C2 H2 0.9500 .
C3 C1 1.390(4) 7
C3 C4 1.483(6) .
C4 C5 1.381(5) .
C4 C5 1.381(5) 18
C5 C6 1.374(6) .
C5 H5 0.9500 .
C6 C7 1.378(5) .
C6 H6 0.9500 .
C7 C6 1.378(5) 18
C7 C8 1.497(6) .
C8 O1 1.257(3) 18
C9 C10 1.353(10) .
C9 H9 0.9500 .
C10 C11 1.382(8) .
C10 H10 0.9500 .
C11 C10 1.382(8) 2
C11 C10 1.382(8) 4
C11 C10 1.382(8) 3
C11 C12 1.479(11) .
C12 C13 1.361(11) 23
C12 C13 1.361(11) 24
C12 C13 1.361(11) .
C12 C13 1.361(11) 4
C12 C13 1.361(11) 22
C12 C13 1.361(11) 21
C12 C13 1.361(11) 3
C12 C13 1.361(11) 2
C13 C14 1.368(12) .
C13 H13 0.9500 .
C14 H14 0.9500 .
N4 O2 1.216(6) 21
N4 O2 1.216(6) .
N4 O3 1.224(9) .

loop_
_platon_squeeze_void_nr
_platon_squeeze_void_average_x
_platon_squeeze_void_average_y
_platon_squeeze_void_average_z
_platon_squeeze_void_volume
_platon_squeeze_void_count_electrons
1 -0.025 0.317 0.435 3361.7 536.8
